data_4335795
loop_
_publ_author_name
'Zhijun Feng'
'Xiancui Zhu'
'Shaoyin Wang'
'Shaowu Wang'
'Shuangliu Zhou'
'Yun Wei'
'Guangchao Zhang'
'Baojia Deng'
'Xiaolong Mu'

_publ_section_title
;
 Synthesis, Structure, and Reactivity of Lanthanide Complexes
 Incorporating Indolyl Ligands in Novel Hapticities
;
_journal_name_full 'Inorganic Chemistry'
_journal_page_first 9549
_journal_page_last 9556
_journal_paper_doi 10.1021/ic401515q
_journal_volume 52
_journal_year 2013
_chemical_formula_sum 'C35 H58 N3 O2 Si2 Yb'
_chemical_formula_weight 782.06
_chemical_name_systematic
; 
 ? 
;
_space_group_IT_number 14
_symmetry_cell_setting monoclinic
_symmetry_space_group_name_Hall '-P 2yn'
_symmetry_space_group_name_H-M 'P 1 21/n 1'
_atom_sites_solution_hydrogens geom
_atom_sites_solution_primary direct
_atom_sites_solution_secondary difmap
_audit_creation_method SHELXL-97
_cell_angle_alpha 90.00
_cell_angle_beta 109.7180(10)
_cell_angle_gamma 90.00
_cell_formula_units_Z 4
_cell_length_a 10.6005(8)
_cell_length_b 32.236(2)
_cell_length_c 11.9390(9)
_cell_measurement_reflns_used 9084
_cell_measurement_temperature 293(2)
_cell_measurement_theta_max 27.62
_cell_measurement_theta_min 2.21
_cell_volume 3840.5(5)
_computing_cell_refinement 'Bruker SMART'
_computing_data_collection 'Bruker SMART'
_computing_data_reduction 'Bruker SAINT'
_computing_molecular_graphics 'Bruker SHELXTL'
_computing_publication_material 'Bruker SHELXTL'
_computing_structure_refinement 'SHELXL-97 (Sheldrick, 1997)'
_computing_structure_solution 'SHELXS-97 (Sheldrick, 1990)'
_diffrn_ambient_temperature 293(2)
_diffrn_measured_fraction_theta_full 0.992
_diffrn_measured_fraction_theta_max 0.992
_diffrn_measurement_device_type 'CCD area detector'
_diffrn_measurement_method 'phi and omega scans'
_diffrn_radiation_monochromator graphite
_diffrn_radiation_source 'fine-focus sealed tube'
_diffrn_radiation_type MoK\a
_diffrn_radiation_wavelength 0.71073
_diffrn_reflns_av_R_equivalents 0.0256
_diffrn_reflns_av_sigmaI/netI 0.0235
_diffrn_reflns_limit_h_max 13
_diffrn_reflns_limit_h_min -12
_diffrn_reflns_limit_k_max 41
_diffrn_reflns_limit_k_min -42
_diffrn_reflns_limit_l_max 15
_diffrn_reflns_limit_l_min -15
_diffrn_reflns_number 33049
_diffrn_reflns_theta_full 27.64
_diffrn_reflns_theta_max 27.64
_diffrn_reflns_theta_min 1.92
_exptl_absorpt_coefficient_mu 2.529
_exptl_absorpt_correction_T_max 0.6451
_exptl_absorpt_correction_T_min 0.5705
_exptl_absorpt_correction_type multi-scan
_exptl_crystal_colour yellow
_exptl_crystal_density_diffrn 1.353
_exptl_crystal_description block
_exptl_crystal_F_000 1612
_exptl_crystal_size_max 0.25
_exptl_crystal_size_mid 0.22
_exptl_crystal_size_min 0.19
_refine_diff_density_max 0.637
_refine_diff_density_min -2.715
_refine_diff_density_rms 0.134
_refine_ls_extinction_method none
_refine_ls_goodness_of_fit_ref 1.000
_refine_ls_hydrogen_treatment constr
_refine_ls_matrix_type full
_refine_ls_number_parameters 398
_refine_ls_number_reflns 8878
_refine_ls_number_restraints 624
_refine_ls_restrained_S_all 1.060
_refine_ls_R_factor_all 0.0511
_refine_ls_R_factor_gt 0.0438
_refine_ls_shift/su_max 0.086
_refine_ls_shift/su_mean 0.002
_refine_ls_structure_factor_coef Fsqd
_refine_ls_weighting_details 'calc w=1/[\s^2^(Fo^2^)+(0.1400P)^2^+0.1615P] where P=(Fo^2^+2Fc^2^)/3'
_refine_ls_weighting_scheme calc
_refine_ls_wR_factor_gt 0.1603
_refine_ls_wR_factor_ref 0.1690
_reflns_number_gt 7707
_reflns_number_total 8878
_reflns_threshold_expression >2sigma(I)
_cod_data_source_file ic401515q_si_002_2.cif
_cod_data_source_block 3
_cod_original_cell_volume 3840.6(5)
_cod_database_code 4335795

loop_
_symmetry_equiv_pos_as_xyz
'x, y, z'
'-x+1/2, y+1/2, -z+1/2'
'-x, -y, -z'
'x-1/2, -y-1/2, z-1/2'

loop_
_atom_site_label
_atom_site_type_symbol
_atom_site_fract_x
_atom_site_fract_y
_atom_site_fract_z
_atom_site_U_iso_or_equiv
_atom_site_adp_type
_atom_site_occupancy
_atom_site_symmetry_multiplicity
_atom_site_calc_flag
_atom_site_refinement_flags
C1 C 0.3889(5) 0.09002(18) 0.6921(5) 0.0545(10) Uani 1 1 d U
C2 C 0.2605(6) 0.0779(2) 0.6263(5) 0.0635(12) Uani 1 1 d U
H2 H 0.2038 0.0616 0.6527 0.076 Uiso 1 1 calc R
C3 C 0.2315(5) 0.0948(2) 0.5132(5) 0.0616(12) Uani 1 1 d U
C4 C 0.3454(7) 0.1158(2) 0.5136(6) 0.0703(13) Uani 1 1 d U
C5 C 0.3492(9) 0.1355(3) 0.4126(7) 0.0900(17) Uani 1 1 d U
H5 H 0.4262 0.1496 0.4136 0.108 Uiso 1 1 calc R
C6 C 0.2387(9) 0.1343(3) 0.3093(7) 0.0935(19) Uani 1 1 d U
H6 H 0.2410 0.1479 0.2413 0.112 Uiso 1 1 calc R
C7 C 0.1243(8) 0.1129(3) 0.3076(7) 0.0875(17) Uani 1 1 d U
H7 H 0.0502 0.1118 0.2383 0.105 Uiso 1 1 calc R
C8 C 0.1219(7) 0.0937(2) 0.4080(6) 0.0785(15) Uani 1 1 d U
H8 H 0.0451 0.0794 0.4066 0.094 Uiso 1 1 calc R
C9 C 0.4611(5) 0.0800(2) 0.8209(5) 0.0586(11) Uani 1 1 d U
H9A H 0.4189 0.0951 0.8691 0.070 Uiso 1 1 calc R
H9B H 0.4514 0.0507 0.8334 0.070 Uiso 1 1 calc R
C10 C 0.6689(5) 0.07150(14) 0.9747(4) 0.0455(9) Uani 1 1 d U
C11 C 0.7154(5) 0.03017(15) 0.9820(4) 0.0495(10) Uani 1 1 d U
C12 C 0.7785(6) 0.01185(18) 1.0918(5) 0.0619(12) Uani 1 1 d U
H12 H 0.8077 -0.0155 1.0956 0.074 Uiso 1 1 calc R
C13 C 0.7983(6) 0.03372(19) 1.1949(5) 0.0668(13) Uani 1 1 d U
H13 H 0.8424 0.0214 1.2682 0.080 Uiso 1 1 calc R
C14 C 0.7524(6) 0.07416(19) 1.1898(5) 0.0629(12) Uani 1 1 d U
H14 H 0.7652 0.0886 1.2602 0.075 Uiso 1 1 calc R
C15 C 0.6878(5) 0.09368(17) 1.0820(5) 0.0541(10) Uani 1 1 d U
C16 C 0.6332(7) 0.1370(2) 1.0811(6) 0.0648(13) Uani 1 1 d U
H16 H 0.6023 0.1467 0.9985 0.078 Uiso 1 1 calc R
C17 C 0.7408(9) 0.1670(2) 1.1534(8) 0.098(2) Uani 1 1 d U
H17A H 0.7576 0.1626 1.2367 0.147 Uiso 1 1 calc R
H17B H 0.7107 0.1950 1.1331 0.147 Uiso 1 1 calc R
H17C H 0.8217 0.1625 1.1361 0.147 Uiso 1 1 calc R
C18 C 0.5144(9) 0.1384(3) 1.1243(9) 0.101(2) Uani 1 1 d U
H18A H 0.4434 0.1215 1.0737 0.152 Uiso 1 1 calc R
H18B H 0.4837 0.1665 1.1222 0.152 Uiso 1 1 calc R
H18C H 0.5407 0.1281 1.2044 0.152 Uiso 1 1 calc R
C19 C 0.6982(6) 0.00415(16) 0.8719(5) 0.0574(11) Uani 1 1 d U
H19 H 0.6602 0.0223 0.8029 0.069 Uiso 1 1 calc R
C20 C 0.8307(7) -0.0125(2) 0.8657(7) 0.0844(18) Uani 1 1 d U
H20A H 0.8884 0.0103 0.8644 0.127 Uiso 1 1 calc R
H20B H 0.8138 -0.0287 0.7948 0.127 Uiso 1 1 calc R
H20C H 0.8731 -0.0295 0.9341 0.127 Uiso 1 1 calc R
C21 C 0.5983(9) -0.0310(2) 0.8606(8) 0.101(2) Uani 1 1 d U
H21A H 0.6372 -0.0514 0.9209 0.152 Uiso 1 1 calc R
H21B H 0.5765 -0.0436 0.7835 0.152 Uiso 1 1 calc R
H21C H 0.5183 -0.0201 0.8703 0.152 Uiso 1 1 calc R
C23 C 0.9735(11) 0.1076(3) 0.9582(8) 0.108(3) Uani 1 1 d U
H23A H 0.8872 0.1071 0.9678 0.162 Uiso 1 1 calc R
H23B H 1.0423 0.1075 1.0351 0.162 Uiso 1 1 calc R
H23C H 0.9832 0.0836 0.9142 0.162 Uiso 1 1 calc R
C24 C 1.0111(11) 0.2008(3) 0.9821(8) 0.126(3) Uani 1 1 d U
H24A H 1.0569 0.2228 0.9576 0.189 Uiso 1 1 calc R
H24B H 1.0628 0.1922 1.0614 0.189 Uiso 1 1 calc R
H24C H 0.9248 0.2103 0.9807 0.189 Uiso 1 1 calc R
C25 C 1.1490(9) 0.1540(5) 0.8488(10) 0.139(3) Uani 1 1 d U
H25A H 1.1496 0.1754 0.7932 0.209 Uiso 1 1 calc R
H25B H 1.1600 0.1275 0.8166 0.209 Uiso 1 1 calc R
H25C H 1.2212 0.1585 0.9222 0.209 Uiso 1 1 calc R
C26 C 0.8987(10) 0.2443(3) 0.6636(9) 0.109(3) Uani 1 1 d U
H26A H 0.8321 0.2578 0.6887 0.163 Uiso 1 1 calc R
H26B H 0.9035 0.2576 0.5931 0.163 Uiso 1 1 calc R
H26C H 0.9842 0.2462 0.7257 0.163 Uiso 1 1 calc R
C27 C 0.9643(10) 0.1688(3) 0.5520(8) 0.116(3) Uani 1 1 d U
H27A H 1.0550 0.1683 0.6058 0.174 Uiso 1 1 calc R
H27B H 0.9581 0.1868 0.4862 0.174 Uiso 1 1 calc R
H27C H 0.9374 0.1413 0.5231 0.174 Uiso 1 1 calc R
C28 C 0.6805(9) 0.1864(3) 0.5214(7) 0.093(2) Uani 1 1 d U
H28A H 0.6558 0.1581 0.5002 0.139 Uiso 1 1 calc R
H28B H 0.6774 0.2017 0.4515 0.139 Uiso 1 1 calc R
H28C H 0.6190 0.1985 0.5555 0.139 Uiso 1 1 calc R
C29 C 0.6412(10) 0.2267(3) 0.8193(12) 0.130(3) Uani 1 1 d U
H29A H 0.7143 0.2205 0.8921 0.156 Uiso 1 1 calc R
H29B H 0.6785 0.2390 0.7632 0.156 Uiso 1 1 calc R
C30 C 0.5504(12) 0.2550(4) 0.8436(14) 0.147(3) Uani 1 1 d U
H30A H 0.5789 0.2613 0.9280 0.176 Uiso 1 1 calc R
H30B H 0.5462 0.2807 0.8002 0.176 Uiso 1 1 calc R
C31 C 0.4223(12) 0.2351(3) 0.8062(13) 0.144(3) Uani 1 1 d U
H31A H 0.3581 0.2519 0.7462 0.173 Uiso 1 1 calc R
H31B H 0.3911 0.2323 0.8733 0.173 Uiso 1 1 calc R
C32 C 0.4316(9) 0.1957(3) 0.7591(11) 0.114(2) Uani 1 1 d U
H32A H 0.3753 0.1944 0.6761 0.137 Uiso 1 1 calc R
H32B H 0.4028 0.1745 0.8026 0.137 Uiso 1 1 calc R
C33 C 0.8463(9) 0.0647(3) 0.6267(9) 0.103(2) Uani 1 1 d U
H33A H 0.8960 0.0548 0.7061 0.123 Uiso 1 1 calc R
H33B H 0.8940 0.0879 0.6084 0.123 Uiso 1 1 calc R
C34 C 0.8296(10) 0.0311(3) 0.5385(9) 0.109(2) Uani 1 1 d U
H34A H 0.8617 0.0402 0.4754 0.130 Uiso 1 1 calc R
H34B H 0.8809 0.0069 0.5762 0.130 Uiso 1 1 calc R
C35 C 0.6894(10) 0.0209(3) 0.4902(10) 0.126(3) Uani 1 1 d U
H35A H 0.6577 0.0238 0.4043 0.152 Uiso 1 1 calc R
H35B H 0.6751 -0.0075 0.5095 0.152 Uiso 1 1 calc R
C36 C 0.6189(9) 0.0484(3) 0.5406(8) 0.101(2) Uani 1 1 d U
H36A H 0.5730 0.0328 0.5848 0.121 Uiso 1 1 calc R
H36B H 0.5525 0.0637 0.4781 0.121 Uiso 1 1 calc R
N1 N 0.4436(5) 0.11299(19) 0.6242(4) 0.0677(13) Uani 1 1 d .
N2 N 0.6050(4) 0.09043(12) 0.8616(4) 0.0438(8) Uani 1 1 d .
N3 N 0.8524(4) 0.15994(13) 0.7500(3) 0.0471(9) Uani 1 1 d .
O1 O 0.5724(4) 0.18962(13) 0.7709(4) 0.0726(11) Uani 1 1 d .
O2 O 0.7133(5) 0.07673(14) 0.6188(4) 0.0718(11) Uani 1 1 d .
Si1 Si 0.98883(14) 0.15506(5) 0.87661(14) 0.0571(4) Uani 1 1 d U
Si2 Si 0.85247(19) 0.18834(5) 0.63102(16) 0.0622(4) Uani 1 1 d .
Yb1 Yb 0.660327(19) 0.127143(6) 0.735666(17) 0.04300(12) Uani 1 1 d .

loop_
_atom_site_aniso_label
_atom_site_aniso_U_11
_atom_site_aniso_U_22
_atom_site_aniso_U_33
_atom_site_aniso_U_23
_atom_site_aniso_U_13
_atom_site_aniso_U_12
C1 0.039(2) 0.067(2) 0.053(2) -0.001(2) 0.0104(18) -0.0003(19)
C2 0.044(2) 0.084(3) 0.056(2) -0.006(2) 0.008(2) -0.005(2)
C3 0.042(2) 0.082(3) 0.050(2) -0.012(2) 0.0028(19) 0.007(2)
C4 0.053(2) 0.095(3) 0.056(2) 0.002(2) 0.009(2) 0.006(2)
C5 0.070(3) 0.121(3) 0.064(3) 0.013(3) 0.002(3) -0.003(3)
C6 0.076(4) 0.126(4) 0.059(3) 0.007(3) -0.002(3) -0.002(3)
C7 0.066(3) 0.117(4) 0.062(3) -0.010(3) -0.002(3) 0.007(3)
C8 0.057(3) 0.104(3) 0.057(3) -0.010(3) -0.004(2) 0.001(3)
C9 0.044(2) 0.074(3) 0.052(2) 0.005(2) 0.0087(18) -0.005(2)
C10 0.0402(19) 0.0477(19) 0.046(2) 0.0014(16) 0.0105(16) -0.0019(16)
C11 0.048(2) 0.050(2) 0.047(2) 0.0059(17) 0.0107(18) 0.0013(18)
C12 0.065(3) 0.059(2) 0.055(2) 0.012(2) 0.011(2) 0.012(2)
C13 0.066(3) 0.071(3) 0.049(2) 0.008(2) 0.001(2) 0.005(2)
C14 0.064(3) 0.070(3) 0.046(2) -0.003(2) 0.008(2) 0.001(2)
C15 0.053(2) 0.054(2) 0.050(2) -0.0026(19) 0.0103(19) -0.0016(19)
C16 0.073(3) 0.057(2) 0.057(3) -0.010(2) 0.013(2) -0.005(2)
C17 0.104(5) 0.076(4) 0.102(5) -0.024(4) 0.020(4) -0.018(4)
C18 0.089(5) 0.087(4) 0.124(6) -0.013(5) 0.032(5) 0.012(4)
C19 0.063(3) 0.050(2) 0.054(2) -0.0005(19) 0.011(2) 0.006(2)
C20 0.091(4) 0.082(4) 0.079(4) -0.006(3) 0.028(3) 0.021(4)
C21 0.114(5) 0.079(4) 0.100(5) -0.023(4) 0.024(4) -0.024(4)
C23 0.125(6) 0.084(4) 0.081(5) 0.027(4) -0.009(4) -0.009(5)
C24 0.137(7) 0.099(5) 0.099(6) -0.027(4) -0.017(5) -0.020(5)
C25 0.067(5) 0.216(9) 0.126(7) 0.035(7) 0.021(5) 0.013(6)
C26 0.118(6) 0.075(5) 0.129(6) 0.033(5) 0.036(6) -0.022(4)
C27 0.133(6) 0.133(6) 0.114(5) 0.042(5) 0.085(5) 0.027(5)
C28 0.102(5) 0.101(5) 0.065(4) 0.028(4) 0.014(4) 0.002(4)
C29 0.109(5) 0.098(5) 0.195(6) -0.037(5) 0.067(5) 0.017(4)
C30 0.131(6) 0.117(5) 0.203(6) -0.038(5) 0.069(5) 0.028(5)
C31 0.118(5) 0.115(5) 0.207(6) -0.030(5) 0.065(5) 0.036(5)
C32 0.085(4) 0.104(4) 0.155(5) -0.015(4) 0.043(4) 0.025(3)
C33 0.092(4) 0.103(4) 0.118(5) -0.041(4) 0.043(4) 0.004(4)
C34 0.106(5) 0.116(5) 0.111(5) -0.045(4) 0.046(4) -0.002(4)
C35 0.117(5) 0.124(5) 0.129(5) -0.055(4) 0.029(5) -0.008(5)
C36 0.093(4) 0.102(4) 0.101(4) -0.040(3) 0.023(3) -0.010(3)
N1 0.037(2) 0.106(4) 0.047(3) 0.018(3) -0.0031(19) -0.007(2)
N2 0.0357(19) 0.047(2) 0.046(2) 0.0049(16) 0.0099(16) 0.0025(15)
N3 0.044(2) 0.049(2) 0.050(2) 0.0017(16) 0.0191(19) 0.0007(16)
O1 0.068(3) 0.061(2) 0.099(3) 0.012(2) 0.041(2) 0.0236(19)
O2 0.073(3) 0.080(3) 0.068(3) -0.026(2) 0.030(2) -0.013(2)
Si1 0.0391(7) 0.0688(9) 0.0583(8) 0.0016(7) 0.0099(6) -0.0082(6)
Si2 0.0711(10) 0.0566(9) 0.0663(10) 0.0165(7) 0.0328(8) 0.0016(7)
Yb1 0.03545(16) 0.04821(17) 0.04392(16) 0.00157(7) 0.01153(11) -0.00010(7)

loop_
_atom_type_symbol
_atom_type_description
_atom_type_scat_dispersion_real
_atom_type_scat_dispersion_imag
_atom_type_scat_source
C C 0.0033 0.0016 'International Tables Vol C Tables 4.2.6.8 and 6.1.1.4'
H H 0.0000 0.0000 'International Tables Vol C Tables 4.2.6.8 and 6.1.1.4'
N N 0.0061 0.0033 'International Tables Vol C Tables 4.2.6.8 and 6.1.1.4'
O O 0.0106 0.0060 'International Tables Vol C Tables 4.2.6.8 and 6.1.1.4'
Si Si 0.0817 0.0704 'International Tables Vol C Tables 4.2.6.8 and 6.1.1.4'
Yb Yb -0.3850 5.5486 'International Tables Vol C Tables 4.2.6.8 and 6.1.1.4'

loop_
_geom_angle_atom_site_label_1
_geom_angle_atom_site_label_2
_geom_angle_atom_site_label_3
_geom_angle
C2 C1 N1 110.6(5)
C2 C1 C9 125.9(5)
N1 C1 C9 123.5(5)
C1 C2 C3 107.1(5)
C1 C2 H2 126.4
C3 C2 H2 126.4
C8 C3 C4 118.5(6)
C8 C3 C2 135.1(6)
C4 C3 C2 106.3(5)
C5 C4 N1 129.2(7)
C5 C4 C3 120.5(7)
N1 C4 C3 110.3(6)
C6 C5 C4 120.1(8)
C6 C5 H5 120.0
C4 C5 H5 120.0
C7 C6 C5 119.9(8)
C7 C6 H6 120.0
C5 C6 H6 120.0
C8 C7 C6 119.4(7)
C8 C7 H7 120.3
C6 C7 H7 120.3
C7 C8 C3 121.6(7)
C7 C8 H8 119.2
C3 C8 H8 119.2
N2 C9 C1 113.7(4)
N2 C9 H9A 108.8
C1 C9 H9A 108.8
N2 C9 H9B 108.8
C1 C9 H9B 108.8
H9A C9 H9B 107.7
C11 C10 C15 118.6(4)
C11 C10 N2 120.4(4)
C15 C10 N2 121.0(4)
C12 C11 C10 120.5(5)
C12 C11 C19 117.5(5)
C10 C11 C19 122.0(4)
C13 C12 C11 120.5(5)
C13 C12 H12 119.7
C11 C12 H12 119.7
C12 C13 C14 119.9(5)
C12 C13 H13 120.0
C14 C13 H13 120.0
C13 C14 C15 121.6(5)
C13 C14 H14 119.2
C15 C14 H14 119.2
C14 C15 C10 118.9(5)
C14 C15 C16 119.6(5)
C10 C15 C16 121.5(5)
C17 C16 C15 111.9(6)
C17 C16 C18 109.7(6)
C15 C16 C18 112.7(6)
C17 C16 H16 107.4
C15 C16 H16 107.4
C18 C16 H16 107.4
C16 C17 H17A 109.5
C16 C17 H17B 109.5
H17A C17 H17B 109.5
C16 C17 H17C 109.5
H17A C17 H17C 109.5
H17B C17 H17C 109.5
C16 C18 H18A 109.5
C16 C18 H18B 109.5
H18A C18 H18B 109.5
C16 C18 H18C 109.5
H18A C18 H18C 109.5
H18B C18 H18C 109.5
C11 C19 C20 113.1(5)
C11 C19 C21 111.4(5)
C20 C19 C21 110.9(6)
C11 C19 H19 107.0
C20 C19 H19 107.0
C21 C19 H19 107.0
C19 C20 H20A 109.5
C19 C20 H20B 109.5
H20A C20 H20B 109.5
C19 C20 H20C 109.5
H20A C20 H20C 109.5
H20B C20 H20C 109.5
C19 C21 H21A 109.5
C19 C21 H21B 109.5
H21A C21 H21B 109.5
C19 C21 H21C 109.5
H21A C21 H21C 109.5
H21B C21 H21C 109.5
Si1 C23 H23A 109.5
Si1 C23 H23B 109.5
H23A C23 H23B 109.5
Si1 C23 H23C 109.5
H23A C23 H23C 109.5
H23B C23 H23C 109.5
Si1 C24 H24A 109.5
Si1 C24 H24B 109.5
H24A C24 H24B 109.5
Si1 C24 H24C 109.5
H24A C24 H24C 109.5
H24B C24 H24C 109.5
Si1 C25 H25A 109.5
Si1 C25 H25B 109.5
H25A C25 H25B 109.5
Si1 C25 H25C 109.5
H25A C25 H25C 109.5
H25B C25 H25C 109.5
Si2 C26 H26A 109.5
Si2 C26 H26B 109.5
H26A C26 H26B 109.5
Si2 C26 H26C 109.5
H26A C26 H26C 109.5
H26B C26 H26C 109.5
Si2 C27 H27A 109.5
Si2 C27 H27B 109.5
H27A C27 H27B 109.5
Si2 C27 H27C 109.5
H27A C27 H27C 109.5
H27B C27 H27C 109.5
Si2 C28 H28A 109.5
Si2 C28 H28B 109.5
H28A C28 H28B 109.5
Si2 C28 H28C 109.5
H28A C28 H28C 109.5
H28B C28 H28C 109.5
C30 C29 O1 109.5(8)
C30 C29 H29A 109.8
O1 C29 H29A 109.8
C30 C29 H29B 109.8
O1 C29 H29B 109.8
H29A C29 H29B 108.2
C31 C30 C29 106.4(9)
C31 C30 H30A 110.4
C29 C30 H30A 110.4
C31 C30 H30B 110.4
C29 C30 H30B 110.4
H30A C30 H30B 108.6
C30 C31 C32 110.1(9)
C30 C31 H31A 109.6
C32 C31 H31A 109.6
C30 C31 H31B 109.6
C32 C31 H31B 109.6
H31A C31 H31B 108.2
C31 C32 O1 106.9(8)
C31 C32 H32A 110.4
O1 C32 H32A 110.3
C31 C32 H32B 110.4
O1 C32 H32B 110.3
H32A C32 H32B 108.6
O2 C33 C34 105.9(7)
O2 C33 H33A 110.6
C34 C33 H33A 110.6
O2 C33 H33B 110.6
C34 C33 H33B 110.6
H33A C33 H33B 108.7
C35 C34 C33 108.1(8)
C35 C34 H34A 110.1
C33 C34 H34A 110.1
C35 C34 H34B 110.1
C33 C34 H34B 110.1
H34A C34 H34B 108.4
C36 C35 C34 108.0(8)
C36 C35 H35A 110.1
C34 C35 H35A 110.1
C36 C35 H35B 110.1
C34 C35 H35B 110.1
H35A C35 H35B 108.4
C35 C36 O2 108.7(7)
C35 C36 H36A 109.9
O2 C36 H36A 109.9
C35 C36 H36B 109.9
O2 C36 H36B 109.9
H36A C36 H36B 108.3
C1 N1 C4 105.6(5)
C1 N1 Yb1 108.0(3)
C4 N1 Yb1 146.2(5)
C10 N2 C9 108.9(4)
C10 N2 Yb1 138.1(3)
C9 N2 Yb1 113.0(3)
Si2 N3 Si1 123.5(2)
Si2 N3 Yb1 116.6(2)
Si1 N3 Yb1 119.8(2)
C29 O1 C32 107.1(6)
C29 O1 Yb1 128.6(4)
C32 O1 Yb1 124.0(5)
C33 O2 C36 108.8(6)
C33 O2 Yb1 125.4(4)
C36 O2 Yb1 125.1(4)
N3 Si1 C25 113.5(4)
N3 Si1 C23 110.1(3)
C25 Si1 C23 109.3(6)
N3 Si1 C24 113.2(4)
C25 Si1 C24 102.6(6)
C23 Si1 C24 107.7(5)
N3 Si2 C27 115.2(3)
N3 Si2 C28 107.2(3)
C27 Si2 C28 105.9(4)
N3 Si2 C26 114.9(3)
C27 Si2 C26 105.3(5)
C28 Si2 C26 107.8(4)
N2 Yb1 N3 131.37(14)
N2 Yb1 N1 80.72(16)
N3 Yb1 N1 147.87(16)
N2 Yb1 O1 97.48(15)
N3 Yb1 O1 89.25(15)
N1 Yb1 O1 83.8(2)
N2 Yb1 O2 102.31(16)
N3 Yb1 O2 88.77(15)
N1 Yb1 O2 84.82(19)
O1 Yb1 O2 155.23(17)

loop_
_geom_bond_atom_site_label_1
_geom_bond_atom_site_label_2
_geom_bond_distance
C1 C2 1.378(7)
C1 N1 1.363(8)
C1 C9 1.503(7)
C2 C3 1.391(8)
C2 H2 0.9300
C3 C8 1.394(7)
C3 C4 1.383(10)
C4 C5 1.375(11)
C4 N1 1.381(8)
C5 C6 1.386(11)
C5 H5 0.9300
C6 C7 1.388(13)
C6 H6 0.9300
C7 C8 1.358(11)
C7 H7 0.9300
C8 H8 0.9300
C9 N2 1.475(6)
C9 H9A 0.9700
C9 H9B 0.9700
C10 C11 1.413(7)
C10 C15 1.421(7)
C10 N2 1.427(6)
C11 C12 1.387(7)
C11 C19 1.517(7)
C12 C13 1.372(8)
C12 H12 0.9300
C13 C14 1.385(8)
C13 H13 0.9300
C14 C15 1.388(8)
C14 H14 0.9300
C15 C16 1.510(8)
C16 C17 1.523(9)
C16 C18 1.514(11)
C16 H16 0.9800
C17 H17A 0.9600
C17 H17B 0.9600
C17 H17C 0.9600
C18 H18A 0.9600
C18 H18B 0.9600
C18 H18C 0.9600
C19 C20 1.528(9)
C19 C21 1.526(9)
C19 H19 0.9800
C20 H20A 0.9600
C20 H20B 0.9600
C20 H20C 0.9600
C21 H21A 0.9600
C21 H21B 0.9600
C21 H21C 0.9600
C23 Si1 1.849(8)
C23 H23A 0.9600
C23 H23B 0.9600
C23 H23C 0.9600
C24 Si1 1.901(9)
C24 H24A 0.9600
C24 H24B 0.9600
C24 H24C 0.9600
C25 Si1 1.837(10)
C25 H25A 0.9600
C25 H25B 0.9600
C25 H25C 0.9600
C26 Si2 1.876(8)
C26 H26A 0.9600
C26 H26B 0.9600
C26 H26C 0.9600
C27 Si2 1.856(8)
C27 H27A 0.9600
C27 H27B 0.9600
C27 H27C 0.9600
C28 Si2 1.852(8)
C28 H28A 0.9600
C28 H28B 0.9600
C28 H28C 0.9600
C29 C30 1.427(12)
C29 O1 1.416(10)
C29 H29A 0.9700
C29 H29B 0.9700
C30 C31 1.430(15)
C30 H30A 0.9700
C30 H30B 0.9700
C31 C32 1.404(13)
C31 H31A 0.9700
C31 H31B 0.9700
C32 O1 1.465(9)
C32 H32A 0.9700
C32 H32B 0.9700
C33 O2 1.435(10)
C33 C34 1.478(10)
C33 H33A 0.9700
C33 H33B 0.9700
C34 C35 1.439(13)
C34 H34A 0.9700
C34 H34B 0.9700
C35 C36 1.417(12)
C35 H35A 0.9700
C35 H35B 0.9700
C36 O2 1.441(8)
C36 H36A 0.9700
C36 H36B 0.9700
N1 Yb1 2.279(5)
N2 Yb1 2.145(4)
N3 Si2 1.690(4)
N3 Si1 1.711(4)
N3 Yb1 2.249(4)
O1 Yb1 2.317(4)
O2 Yb1 2.330(4)
